data_7020787
loop_
_publ_author_name
'Yoshida, Jun'
'Kondo, Shohei'
'Yuge, Hidetaka'

_publ_section_title
;
 A synthetic strategy for a new series of oxo-centered tricobalt complexes
 with mixed bridging ligands of acetate and pyrazolate anions.
;
_journal_issue 7
_journal_name_full 'Dalton transactions (Cambridge, England : 2003)'
_journal_page_first 2406
_journal_page_last 2413
_journal_paper_doi 10.1039/c2dt31988h
_journal_volume 42
_journal_year 2013
_chemical_formula_sum 'C32 H39 Co3 F6 N13 O7 P'
_chemical_formula_weight 1039.52
_chemical_name_systematic
;
?
;
_space_group_crystal_system orthorhombic
_space_group_IT_number 61
_space_group_name_Hall '-P 2ac 2ab'
_space_group_name_H-M_alt 'P b c a'
_symmetry_space_group_name_Hall '-P 2ac 2ab'
_symmetry_space_group_name_H-M 'P b c a'
_atom_sites_solution_hydrogens geom
_atom_sites_solution_primary direct
_atom_sites_solution_secondary difmap
_audit_creation_method 'WinGX routine CIF_UPDATE'
_cell_angle_alpha 90
_cell_angle_beta 90
_cell_angle_gamma 90
_cell_formula_units_Z 8
_cell_length_a 14.5714(10)
_cell_length_b 19.7339(13)
_cell_length_c 33.610(2)
_cell_measurement_reflns_used 8735
_cell_measurement_temperature 100(2)
_cell_measurement_theta_max 26.348
_cell_measurement_theta_min 2.3937
_cell_volume 9664.6(11)
_computing_cell_refinement 'SAINT V7.68A (Bruker AXS, 2009)'
_computing_data_collection 'Bruker APEX2'
_computing_data_reduction 'SAINT V7.68A (Bruker AXS, 2009)'
_computing_molecular_graphics 'PLATON (Spek, 2003)'
_computing_publication_material 'SHELXL97 (Sheldrick, 2008)'
_computing_structure_refinement 'SHELXL-97 (Sheldrick, 1997)'
_computing_structure_solution 'SHELXS-97 (Sheldrick, 1990)'
_diffrn_ambient_temperature 100(2)
_diffrn_detector_area_resol_mean 8.3333
_diffrn_measured_fraction_theta_full 0.998
_diffrn_measured_fraction_theta_max 0.998
_diffrn_measurement_device_type 'CCD area detector'
_diffrn_measurement_method 'phi and omega scans'
_diffrn_radiation_monochromator graphite
_diffrn_radiation_type MoK\a
_diffrn_radiation_wavelength 0.71073
_diffrn_reflns_av_R_equivalents 0.1004
_diffrn_reflns_av_unetI/netI 0.0643
_diffrn_reflns_limit_h_max 18
_diffrn_reflns_limit_h_min -18
_diffrn_reflns_limit_k_max 25
_diffrn_reflns_limit_k_min -25
_diffrn_reflns_limit_l_max 43
_diffrn_reflns_limit_l_min -43
_diffrn_reflns_number 104761
_diffrn_reflns_theta_full 27.54
_diffrn_reflns_theta_max 27.54
_diffrn_reflns_theta_min 1.21
_exptl_absorpt_coefficient_mu 1.128
_exptl_absorpt_correction_T_max 0.92
_exptl_absorpt_correction_T_min 0.81
_exptl_absorpt_correction_type multi-scan
_exptl_absorpt_process_details 'SADABS V2008/1 (Bruker AXS)'
_exptl_crystal_colour dark-red
_exptl_crystal_density_diffrn 1.429
_exptl_crystal_density_method 'not measured'
_exptl_crystal_description prism
_exptl_crystal_F_000 4224
_exptl_crystal_size_max 0.33
_exptl_crystal_size_mid 0.13
_exptl_crystal_size_min 0.08
_platon_squeeze_details
;
;
_refine_diff_density_max 0.708
_refine_diff_density_min -0.605
_refine_diff_density_rms 0.112
_refine_ls_extinction_coef 0.00036(5)
_refine_ls_extinction_method SHELXL
_refine_ls_goodness_of_fit_ref 0.927
_refine_ls_hydrogen_treatment noref
_refine_ls_matrix_type full
_refine_ls_number_parameters 650
_refine_ls_number_reflns 11120
_refine_ls_number_restraints 72
_refine_ls_restrained_S_all 0.925
_refine_ls_R_factor_all 0.1008
_refine_ls_R_factor_gt 0.0537
_refine_ls_shift/su_max 0.014
_refine_ls_shift/su_mean 0.001
_refine_ls_structure_factor_coef Fsqd
_refine_ls_weighting_details 'calc w=1/[\s^2^(Fo^2^)+(0.1000P)^2^+0.0000P] where P=(Fo^2^+2Fc^2^)/3'
_refine_ls_weighting_scheme calc
_refine_ls_wR_factor_ref 0.1609
_reflns_number_gt 6973
_reflns_number_total 11120
_reflns_threshold_expression >2sigma(I)
_cod_data_source_file c2dt31988h.txt
_cod_data_source_block tris-2
_cod_original_cell_volume 9664.5(11)
_cod_database_code 7020787

loop_
_symmetry_equiv_pos_as_xyz
'x, y, z'
'-x+1/2, -y, z+1/2'
'x+1/2, -y+1/2, -z'
'-x, y+1/2, -z+1/2'
'-x, -y, -z'
'x-1/2, y, -z-1/2'
'-x-1/2, y-1/2, z'
'x, -y-1/2, z-1/2'

loop_
_atom_site_label
_atom_site_fract_x
_atom_site_fract_y
_atom_site_fract_z
_atom_site_U_iso_or_equiv
_atom_site_adp_type
_atom_site_calc_flag
_atom_site_refinement_flags
_atom_site_occupancy
_atom_site_disorder_assembly
_atom_site_disorder_group
_atom_site_type_symbol
Co3 0.31178(3) 0.31358(2) 0.223682(14) 0.01428(13) Uani d . 1 . . Co
Co2 0.28121(3) 0.23274(3) 0.144964(14) 0.01686(13) Uani d . 1 . . Co
Co1 0.31032(3) 0.15530(2) 0.225144(13) 0.01308(13) Uani d . 1 . . Co
O1 0.27517(15) 0.23395(12) 0.19972(7) 0.0144(5) Uani d . 1 . . O
N4 0.3863(2) 0.33526(16) 0.17910(9) 0.0200(7) Uani d . 1 . . N
N3 0.3727(2) 0.30052(17) 0.14532(9) 0.0207(7) Uani d . 1 . . N
O7 0.18604(16) 0.16548(14) 0.14387(7) 0.0199(6) Uani d . 1 . . O
O6 0.20569(16) 0.10833(13) 0.20190(7) 0.0183(6) Uani d . 1 . . O
N8 0.3433(2) 0.07178(17) 0.29484(9) 0.0198(7) Uani d . 1 . . N
H38 0.3398 0.1074 0.3095 0.024 Uiso calc R 1 . . H
O2 0.23361(16) 0.17836(13) 0.26994(7) 0.0157(5) Uani d . 1 . . O
O3 0.23730(16) 0.29320(13) 0.26941(7) 0.0167(5) Uani d . 1 . . O
O4 0.18658(17) 0.30058(14) 0.14283(8) 0.0225(6) Uani d . 1 . . O
O5 0.20682(16) 0.35969(13) 0.20017(8) 0.0208(6) Uani d . 1 . . O
N11 0.3403(2) 0.39870(16) 0.25120(9) 0.0185(7) Uani d . 1 . . N
N12 0.3486(2) 0.40290(16) 0.29087(10) 0.0208(7) Uani d . 1 . . N
H37 0.3442 0.369 0.3068 0.025 Uiso calc R 1 . . H
C22 0.3647(2) 0.46724(19) 0.30245(13) 0.0239(9) Uani d . 1 . . C
H25 0.373 0.4823 0.3284 0.029 Uiso calc R 1 . . H
N7 0.3375(2) 0.07172(15) 0.25479(9) 0.0168(7) Uani d . 1 . . N
C18 0.3461(2) 0.00686(19) 0.24370(12) 0.0202(8) Uani d . 1 . . C
H39 0.3444 -0.0084 0.2175 0.024 Uiso calc R 1 . . H
N1 0.41132(19) 0.20029(15) 0.24838(8) 0.0142(6) Uani d . 1 . . N
N2 0.4122(2) 0.26895(15) 0.24765(9) 0.0163(6) Uani d . 1 . . N
C1 0.4923(2) 0.2903(2) 0.26299(11) 0.0192(8) Uani d . 1 . . C
H1 0.5102 0.3353 0.2656 0.023 Uiso calc R 1 . . H
C2 0.5439(2) 0.23446(19) 0.27423(10) 0.0175(7) Uani d . 1 . . C
H2 0.6017 0.2342 0.286 0.021 Uiso calc R 1 . . H
C3 0.4907(2) 0.17929(19) 0.26403(10) 0.0149(7) Uani d . 1 . . C
H3 0.5075 0.1342 0.2675 0.018 Uiso calc R 1 . . H
N5 0.3847(2) 0.13053(15) 0.18143(9) 0.0165(7) Uani d . 1 . . N
N6 0.3729(2) 0.16584(16) 0.14672(9) 0.0188(7) Uani d . 1 . . N
C8 0.4937(3) 0.0975(2) 0.13931(12) 0.0254(9) Uani d . 1 . . C
H8 0.5437 0.0749 0.1284 0.031 Uiso calc R 1 . . H
C9 0.4577(2) 0.0901(2) 0.17748(11) 0.0204(8) Uani d . 1 . . C
H9 0.4808 0.0615 0.1971 0.024 Uiso calc R 1 . . H
N9 0.2732(2) 0.23116(19) 0.08711(10) 0.0287(8) Uani d . 1 . . N
C23 0.3665(2) 0.5063(2) 0.26880(12) 0.0240(9) Uani d . 1 . . C
H26 0.3761 0.5528 0.2672 0.029 Uiso calc R 1 . . H
C24 0.3509(2) 0.46133(19) 0.23741(12) 0.0212(8) Uani d . 1 . . C
H27 0.3482 0.4735 0.2107 0.025 Uiso calc R 1 . . H
N13 0.3645(3) 0.3211(2) -0.14428(13) 0.0534(12) Uani d . 1 . . N
C14 0.1663(2) 0.12089(19) 0.16907(11) 0.0185(8) Uani d . 1 . . C
C16 0.3556(2) 0.0083(2) 0.30871(13) 0.0249(9) Uani d . 1 . . C
H19 0.3612 -0.0042 0.3353 0.03 Uiso calc R 1 . . H
C17 0.3581(2) -0.0345(2) 0.27677(12) 0.0246(9) Uani d . 1 . . C
H20 0.3661 -0.0812 0.2771 0.029 Uiso calc R 1 . . H
C7 0.4393(3) 0.1453(2) 0.12139(12) 0.0255(9) Uani d . 1 . . C
H7 0.4471 0.1613 0.0956 0.031 Uiso calc R 1 . . H
C10 0.2132(2) 0.23590(19) 0.28345(10) 0.0154(7) Uani d . 1 . . C
C11 0.1521(3) 0.2380(2) 0.31922(11) 0.0229(8) Uani d . 1 . . C
H10 0.0915 0.2515 0.3113 0.034 Uiso calc R 1 . . H
H11 0.176 0.27 0.3381 0.034 Uiso calc R 1 . . H
H12 0.1496 0.1939 0.3312 0.034 Uiso calc R 1 . . H
C15 0.0845(3) 0.0768(2) 0.15796(13) 0.0324(10) Uani d . 1 . . C
H16 0.0624 0.0538 0.1812 0.049 Uiso calc R 1 . . H
H17 0.1029 0.0441 0.1384 0.049 Uiso calc R 1 . . H
H18 0.0365 0.1048 0.1473 0.049 Uiso calc R 1 . . H
N10 0.2626(3) 0.2870(2) 0.06454(12) 0.0499(12) Uani d . 1 . . N
H21 0.2624 0.3279 0.0735 0.06 Uiso calc R 1 . . H
C19 0.2523(4) 0.2698(5) 0.02606(16) 0.080(3) Uani d . 1 . . C
H22 0.2448 0.2996 0.0049 0.097 Uiso calc R 1 . . H
C20 0.2549(4) 0.2017(5) 0.02369(15) 0.0666(19) Uani d . 1 . . C
H23 0.2495 0.1754 0.0009 0.08 Uiso calc R 1 . . H
C21 0.2674(3) 0.1789(3) 0.06248(13) 0.0453(13) Uani d . 1 . . C
H24 0.2712 0.1336 0.07 0.054 Uiso calc R 1 . . H
C12 0.1661(3) 0.3461(2) 0.16804(11) 0.0215(8) Uani d . 1 . . C
C13 0.0812(3) 0.3864(3) 0.15818(13) 0.0383(12) Uani d . 1 . . C
H13 0.0908 0.4108 0.1338 0.057 Uiso calc R 1 . . H
H14 0.0688 0.4178 0.1793 0.057 Uiso calc R 1 . . H
H15 0.0301 0.3561 0.1551 0.057 Uiso calc R 1 . . H
C6 0.4390(3) 0.3181(2) 0.11911(12) 0.0264(9) Uani d . 1 . . C
H6 0.445 0.301 0.0935 0.032 Uiso calc R 1 . . H
C5 0.4959(3) 0.3651(2) 0.13618(12) 0.0283(10) Uani d . 1 . . C
H5 0.5467 0.386 0.1248 0.034 Uiso calc R 1 . . H
C4 0.4611(3) 0.3747(2) 0.17410(12) 0.0250(9) Uani d . 1 . . C
H4 0.4854 0.4038 0.1931 0.03 Uiso calc R 1 . . H
C32 0.4182(3) 0.2958(3) -0.12387(15) 0.0437(12) Uani d . 1 . . C
C31 0.4880(4) 0.2654(3) -0.09793(17) 0.0538(14) Uani d . 1 . . C
H34 0.543 0.2575 -0.1129 0.081 Uiso calc R 1 . . H
H35 0.4656 0.2232 -0.0876 0.081 Uiso calc R 1 . . H
H36 0.501 0.2957 -0.0763 0.081 Uiso calc R 1 . . H
C65 0.5233(12) 0.2035(9) 0.0173(6) 0.071(6) Uani d PGU 0.5 A 4 C
H40 0.4805 0.2256 0.0013 0.086 Uiso calc PR 0.5 A 4 H
C60 0.5810(18) 0.2408(6) 0.0419(7) 0.071(6) Uani d PGU 0.5 A 4 C
H41 0.5769 0.2878 0.0424 0.085 Uiso calc PR 0.5 A 4 H
C64 0.6449(14) 0.2078(13) 0.0657(5) 0.080(7) Uani d PGU 0.5 A 4 C
H42 0.6835 0.2327 0.0822 0.096 Uiso calc PR 0.5 A 4 H
C62 0.6511(9) 0.1375(14) 0.0649(4) 0.080(7) Uani d PGU 0.5 A 4 C
H43 0.6938 0.1154 0.0808 0.096 Uiso calc PR 0.5 A 4 H
C63 0.5933(14) 0.1002(6) 0.0403(5) 0.066(6) Uani d PGU 0.5 A 4 C
H44 0.5974 0.0532 0.0398 0.08 Uiso calc PR 0.5 A 4 H
C61 0.5294(11) 0.1333(9) 0.0165(4) 0.069(6) Uani d PGU 0.5 A 4 C
H45 0.4908 0.1083 0 0.083 Uiso calc PR 0.5 A 4 H
C50 0.5571(17) 0.1055(11) 0.0243(8) 0.111(9) Uani d PGU 0.5 B 3 C
H46 0.5429 0.0625 0.0148 0.133 Uiso calc PR 0.5 B 3 H
C51 0.5070(9) 0.161(2) 0.0116(4) 0.098(9) Uani d PGU 0.5 B 3 C
H47 0.4592 0.1557 -0.0065 0.118 Uiso calc PR 0.5 B 3 H
C52 0.5283(16) 0.2256(14) 0.0258(7) 0.091(8) Uani d PGU 0.5 B 3 C
H48 0.4948 0.263 0.0172 0.109 Uiso calc PR 0.5 B 3 H
C55 0.5997(18) 0.2340(7) 0.0527(8) 0.071(7) Uani d PGU 0.5 B 3 C
H49 0.614 0.277 0.0622 0.085 Uiso calc PR 0.5 B 3 H
C54 0.6498(11) 0.1782(14) 0.0655(5) 0.075(6) Uani d PGU 0.5 B 3 C
H50 0.6976 0.1838 0.0836 0.09 Uiso calc PR 0.5 B 3 H
C53 0.6285(16) 0.1139(9) 0.0513(8) 0.096(8) Uani d PGU 0.5 B 3 C
H51 0.6621 0.0765 0.0599 0.116 Uiso calc PR 0.5 B 3 H
P1 0.19583(11) 0.59810(8) -0.08814(4) 0.0501(4) Uani d . 1 . . P
F1 0.1983(8) 0.5619(5) -0.0460(3) 0.069(3) Uani d P 0.592(14) C 1 F
F2 0.2291(14) 0.5322(7) -0.1073(4) 0.138(8) Uani d P 0.592(14) . 1 F
F3 0.1979(15) 0.6381(7) -0.1287(4) 0.151(8) Uani d P 0.592(14) . 1 F
F4 0.1742(10) 0.6680(6) -0.0667(3) 0.091(5) Uani d P 0.592(14) C 1 F
F5 0.0993(6) 0.5767(7) -0.0968(4) 0.120(5) Uani d P 0.592(14) C 1 F
F6 0.3041(6) 0.6147(8) -0.0766(4) 0.123(5) Uani d P 0.592(14) . 1 F
F11 0.173(2) 0.5256(8) -0.1049(6) 0.153(14) Uani d P 0.408(14) C 2 F
F12 0.2443(19) 0.5623(15) -0.0508(7) 0.169(13) Uani d P 0.408(14) C 2 F
F13 0.0976(16) 0.6053(15) -0.0671(6) 0.185(12) Uani d P 0.408(14) C 2 F
F16 0.224(3) 0.6680(10) -0.0785(6) 0.183(14) Uani d P 0.408(14) C 2 F
F14 0.7823(8) -0.0979(9) 0.1124(8) 0.121(8) Uani d P 0.408(14) . . F
F15 0.1463(10) 0.6281(7) -0.1274(5) 0.063(5) Uani d P 0.408(14) C 2 F

loop_
_atom_site_aniso_label
_atom_site_aniso_U_11
_atom_site_aniso_U_22
_atom_site_aniso_U_33
_atom_site_aniso_U_12
_atom_site_aniso_U_13
_atom_site_aniso_U_23
Co3 0.0115(2) 0.0128(3) 0.0186(3) 0.00100(19) 0.00016(19) 0.0017(2)
Co2 0.0141(2) 0.0216(3) 0.0148(2) 0.0030(2) -0.00075(18) 0.0015(2)
Co1 0.0109(2) 0.0139(3) 0.0145(2) 0.00097(19) -0.00022(18) -0.00055(19)
O1 0.0120(11) 0.0152(12) 0.0159(12) 0.0013(10) -0.0015(9) 0.0003(11)
N4 0.0136(15) 0.0237(18) 0.0227(17) 0.0007(13) -0.0005(13) 0.0023(14)
N3 0.0189(16) 0.0248(18) 0.0182(16) 0.0029(14) -0.0010(13) 0.0040(14)
O7 0.0173(13) 0.0208(14) 0.0216(14) 0.0000(11) -0.0034(11) -0.0017(12)
O6 0.0152(13) 0.0177(14) 0.0220(14) -0.0003(10) -0.0014(10) -0.0029(11)
N8 0.0204(16) 0.0204(18) 0.0186(16) -0.0010(13) -0.0029(13) 0.0028(14)
O2 0.0131(12) 0.0164(13) 0.0176(13) 0.0006(10) 0.0000(10) -0.0013(11)
O3 0.0167(13) 0.0151(13) 0.0183(13) -0.0001(11) 0.0021(10) 0.0001(11)
O4 0.0187(13) 0.0245(15) 0.0243(14) 0.0059(12) -0.0036(11) 0.0027(12)
O5 0.0157(13) 0.0197(14) 0.0270(15) 0.0016(11) -0.0017(11) 0.0045(11)
N11 0.0135(15) 0.0174(17) 0.0246(17) -0.0004(13) -0.0008(13) 0.0027(14)
N12 0.0213(16) 0.0137(16) 0.0272(18) 0.0014(13) -0.0007(14) -0.0001(14)
C22 0.0157(19) 0.0132(19) 0.043(3) 0.0006(15) -0.0012(17) -0.0081(18)
N7 0.0165(15) 0.0152(16) 0.0186(16) -0.0002(13) 0.0009(12) 0.0025(13)
C18 0.0122(17) 0.0148(19) 0.034(2) -0.0014(15) 0.0020(16) -0.0009(17)
N1 0.0121(14) 0.0139(16) 0.0167(15) 0.0031(12) -0.0006(12) 0.0022(13)
N2 0.0147(14) 0.0122(15) 0.0221(16) 0.0026(13) -0.0003(12) 0.0049(14)
C1 0.0127(17) 0.021(2) 0.024(2) -0.0015(15) -0.0011(15) -0.0013(16)
C2 0.0119(16) 0.0233(19) 0.0172(17) 0.0033(16) 0.0009(13) 0.0005(17)
C3 0.0141(17) 0.0145(19) 0.0160(18) 0.0001(14) 0.0025(14) 0.0033(14)
N5 0.0160(15) 0.0168(16) 0.0168(16) 0.0026(13) 0.0000(12) -0.0035(13)
N6 0.0158(15) 0.0248(18) 0.0159(16) 0.0060(13) 0.0011(12) 0.0001(14)
C8 0.0169(19) 0.028(2) 0.031(2) 0.0072(17) 0.0056(16) -0.0039(19)
C9 0.0136(18) 0.024(2) 0.023(2) 0.0037(15) -0.0002(15) -0.0017(17)
N9 0.0209(17) 0.044(2) 0.0211(17) 0.0034(16) -0.0015(13) 0.0022(17)
C23 0.0158(19) 0.015(2) 0.041(2) -0.0030(15) -0.0013(17) 0.0028(18)
C24 0.0107(17) 0.017(2) 0.036(2) -0.0003(15) 0.0010(16) 0.0043(17)
N13 0.049(3) 0.066(3) 0.046(3) -0.007(2) -0.004(2) 0.019(2)
C14 0.0179(19) 0.018(2) 0.0195(19) 0.0023(15) -0.0010(15) -0.0054(16)
C16 0.0164(19) 0.027(2) 0.031(2) -0.0007(16) -0.0014(17) 0.0084(19)
C17 0.018(2) 0.0125(19) 0.043(3) -0.0015(16) -0.0008(17) 0.0094(18)
C7 0.020(2) 0.032(2) 0.024(2) 0.0047(17) 0.0074(16) 0.0025(18)
C10 0.0102(15) 0.0186(18) 0.0173(17) -0.0006(15) -0.0015(13) -0.0018(16)
C11 0.0212(19) 0.021(2) 0.026(2) 0.0020(17) 0.0111(16) 0.0029(17)
C15 0.028(2) 0.033(3) 0.036(3) -0.0056(19) -0.0148(19) -0.001(2)
N10 0.049(3) 0.063(3) 0.038(2) -0.010(2) -0.014(2) 0.017(2)
C19 0.059(4) 0.157(8) 0.025(3) -0.027(5) -0.023(3) 0.026(4)
C20 0.044(3) 0.135(7) 0.021(3) 0.002(4) -0.004(2) -0.014(4)
C21 0.032(3) 0.077(4) 0.027(2) 0.010(3) -0.003(2) -0.015(3)
C12 0.0191(19) 0.023(2) 0.022(2) 0.0019(16) -0.0016(16) 0.0065(17)
C13 0.036(3) 0.046(3) 0.032(3) 0.024(2) -0.007(2) 0.002(2)
C6 0.023(2) 0.031(2) 0.026(2) 0.0038(18) 0.0042(17) 0.0109(18)
C5 0.018(2) 0.038(3) 0.028(2) -0.0030(18) 0.0088(17) 0.0089(19)
C4 0.019(2) 0.024(2) 0.032(2) -0.0034(17) -0.0009(17) 0.0081(18)
C32 0.042(3) 0.051(3) 0.038(3) -0.005(3) 0.006(2) 0.014(3)
C31 0.045(3) 0.060(4) 0.056(3) 0.006(3) 0.001(3) 0.012(3)
C65 0.064(12) 0.114(14) 0.036(10) 0.011(11) 0.028(8) 0.021(11)
C60 0.051(12) 0.109(14) 0.052(11) 0.005(10) 0.041(9) 0.020(9)
C64 0.059(12) 0.135(18) 0.047(10) -0.001(12) 0.025(9) 0.022(12)
C62 0.092(13) 0.100(17) 0.047(10) 0.031(13) 0.042(8) 0.038(12)
C63 0.072(13) 0.098(13) 0.029(8) 0.031(10) 0.015(8) 0.021(9)
C61 0.060(11) 0.097(13) 0.050(9) 0.033(10) 0.018(8) 0.019(9)
C50 0.110(19) 0.135(19) 0.087(19) 0.005(16) 0.007(13) -0.028(16)
C51 0.054(10) 0.18(2) 0.064(12) 0.024(16) 0.000(8) -0.026(16)
C52 0.049(12) 0.169(19) 0.054(13) 0.033(13) 0.026(9) 0.022(13)
C55 0.063(14) 0.086(13) 0.065(15) -0.008(10) 0.039(10) 0.008(10)
C54 0.062(11) 0.119(18) 0.044(10) 0.021(11) 0.037(8) 0.033(11)
C53 0.109(19) 0.095(14) 0.085(19) -0.005(14) 0.049(14) -0.004(13)
P1 0.0617(9) 0.0530(9) 0.0355(7) 0.0068(7) -0.0070(7) -0.0069(7)
F1 0.105(8) 0.062(5) 0.040(4) -0.006(5) -0.004(5) 0.003(3)
F2 0.251(18) 0.100(11) 0.062(6) 0.111(13) -0.048(8) -0.045(7)
F3 0.33(2) 0.091(7) 0.034(4) -0.076(12) -0.032(10) 0.009(4)
F4 0.148(9) 0.080(7) 0.044(5) 0.066(7) -0.046(6) -0.024(4)
F5 0.066(6) 0.154(11) 0.141(11) -0.027(6) -0.049(6) -0.009(9)
F6 0.074(6) 0.168(12) 0.126(10) -0.037(6) 0.017(6) -0.035(8)
F11 0.35(4) 0.042(9) 0.066(10) -0.076(16) -0.087(16) 0.039(8)
F12 0.19(3) 0.22(2) 0.095(16) 0.11(2) -0.075(17) -0.040(14)
F13 0.174(17) 0.26(3) 0.122(14) 0.114(18) 0.121(13) 0.075(16)
F16 0.37(4) 0.082(11) 0.100(14) -0.037(19) -0.055(19) -0.065(10)
F14 0.042(6) 0.111(13) 0.21(2) -0.005(7) -0.057(9) 0.005(13)
F15 0.107(10) 0.043(7) 0.040(6) 0.034(7) -0.019(6) -0.012(6)

loop_
_atom_type_symbol
_atom_type_description
_atom_type_scat_dispersion_real
_atom_type_scat_dispersion_imag
_atom_type_scat_source
C C 0.0033 0.0016 'International Tables Vol C Tables 4.2.6.8 and 6.1.1.4'
H H 0 0 'International Tables Vol C Tables 4.2.6.8 and 6.1.1.4'
N N 0.0061 0.0033 'International Tables Vol C Tables 4.2.6.8 and 6.1.1.4'
O O 0.0106 0.006 'International Tables Vol C Tables 4.2.6.8 and 6.1.1.4'
F F 0.0171 0.0103 'International Tables Vol C Tables 4.2.6.8 and 6.1.1.4'
P P 0.1023 0.0942 'International Tables Vol C Tables 4.2.6.8 and 6.1.1.4'
Co Co 0.3494 0.9721 'International Tables Vol C Tables 4.2.6.8 and 6.1.1.4'

loop_
_geom_angle_atom_site_label_1
_geom_angle_atom_site_label_2
_geom_angle_atom_site_label_3
_geom_angle
_geom_angle_site_symmetry_1
_geom_angle_site_symmetry_3
O1 Co3 N2 90.75(12) . .
O1 Co3 N4 90.74(12) . .
N2 Co3 N4 89.91(13) . .
O1 Co3 O3 90.43(11) . .
N2 Co3 O3 89.93(12) . .
N4 Co3 O3 178.82(13) . .
O1 Co3 O5 89.64(11) . .
N2 Co3 O5 178.66(12) . .
N4 Co3 O5 91.37(12) . .
O3 Co3 O5 88.78(10) . .
O1 Co3 N11 175.13(11) . .
N2 Co3 N11 91.95(13) . .
N4 Co3 N11 93.32(13) . .
O3 Co3 N11 85.51(12) . .
O5 Co3 N11 87.57(12) . .
O1 Co2 N6 90.67(12) . .
O1 Co2 N3 91.05(12) . .
N6 Co2 N3 89.76(13) . .
O1 Co2 O7 89.63(11) . .
N6 Co2 O7 91.62(13) . .
N3 Co2 O7 178.45(13) . .
O1 Co2 O4 89.65(11) . .
N6 Co2 O4 179.39(14) . .
N3 Co2 O4 90.76(13) . .
O7 Co2 O4 87.86(11) . .
O1 Co2 N9 173.84(12) . .
N6 Co2 N9 93.58(14) . .
N3 Co2 N9 93.42(14) . .
O7 Co2 N9 85.80(13) . .
O4 Co2 N9 86.06(13) . .
O1 Co1 N1 90.72(12) . .
O1 Co1 N5 90.96(12) . .
N1 Co1 N5 89.76(12) . .
O1 Co1 O2 90.13(10) . .
N1 Co1 O2 91.02(11) . .
N5 Co1 O2 178.64(12) . .
O1 Co1 O6 89.84(10) . .
N1 Co1 O6 179.18(12) . .
N5 Co1 O6 90.82(12) . .
O2 Co1 O6 88.38(10) . .
O1 Co1 N7 174.96(11) . .
N1 Co1 N7 91.60(12) . .
N5 Co1 N7 93.52(13) . .
O2 Co1 N7 85.36(11) . .
O6 Co1 N7 87.79(12) . .
Co2 O1 Co1 116.01(13) . .
Co2 O1 Co3 115.68(13) . .
Co1 O1 Co3 115.74(12) . .
N3 N4 C4 108.0(3) . .
N3 N4 Co3 117.9(2) . .
C4 N4 Co3 133.6(3) . .
N4 N3 C6 108.3(3) . .
N4 N3 Co2 118.2(2) . .
C6 N3 Co2 133.0(3) . .
C14 O7 Co2 129.6(2) . .
C14 O6 Co1 127.6(2) . .
N7 N8 C16 110.6(3) . .
N7 N8 H38 124.7 . .
C16 N8 H38 124.7 . .
C10 O2 Co1 129.1(2) . .
C10 O3 Co3 129.5(2) . .
C12 O4 Co2 129.5(2) . .
C12 O5 Co3 128.2(3) . .
C24 N11 N12 106.2(3) . .
C24 N11 Co3 131.0(3) . .
N12 N11 Co3 122.7(2) . .
N11 N12 C22 111.1(3) . .
N11 N12 H37 124.4 . .
C22 N12 H37 124.4 . .
N12 C22 C23 107.1(4) . .
N12 C22 H25 126.4 . .
C23 C22 H25 126.4 . .
C18 N7 N8 105.8(3) . .
C18 N7 Co1 132.8(3) . .
N8 N7 Co1 121.2(2) . .
N7 C18 C17 110.5(4) . .
N7 C18 H39 124.8 . .
C17 C18 H39 124.8 . .
C3 N1 N2 108.0(3) . .
C3 N1 Co1 133.8(3) . .
N2 N1 Co1 118.0(2) . .
C1 N2 N1 108.3(3) . .
C1 N2 Co3 133.7(3) . .
N1 N2 Co3 117.9(2) . .
N2 C1 C2 109.1(3) . .
N2 C1 H1 125.4 . .
C2 C1 H1 125.4 . .
C3 C2 C1 104.7(3) . .
C3 C2 H2 127.6 . .
C1 C2 H2 127.6 . .
N1 C3 C2 109.9(3) . .
N1 C3 H3 125.1 . .
C2 C3 H3 125.1 . .
C9 N5 N6 108.7(3) . .
C9 N5 Co1 133.5(3) . .
N6 N5 Co1 117.3(2) . .
C7 N6 N5 107.1(3) . .
C7 N6 Co2 134.4(3) . .
N5 N6 Co2 118.3(2) . .
C7 C8 C9 105.0(3) . .
C7 C8 H8 127.5 . .
C9 C8 H8 127.5 . .
N5 C9 C8 109.2(3) . .
N5 C9 H9 125.4 . .
C8 C9 H9 125.4 . .
C21 N9 N10 106.1(4) . .
C21 N9 Co2 129.8(3) . .
N10 N9 Co2 123.8(3) . .
C22 C23 C24 105.3(4) . .
C22 C23 H26 127.3 . .
C24 C23 H26 127.3 . .
N11 C24 C23 110.2(4) . .
N11 C24 H27 124.9 . .
C23 C24 H27 124.9 . .
O7 C14 O6 128.3(3) . .
O7 C14 C15 114.5(3) . .
O6 C14 C15 117.2(3) . .
N8 C16 C17 107.8(4) . .
N8 C16 H19 126.1 . .
C17 C16 H19 126.1 . .
C16 C17 C18 105.3(4) . .
C16 C17 H20 127.4 . .
C18 C17 H20 127.4 . .
N6 C7 C8 110.1(4) . .
N6 C7 H7 124.9 . .
C8 C7 H7 124.9 . .
O2 C10 O3 127.0(3) . .
O2 C10 C11 117.1(3) . .
O3 C10 C11 115.9(3) . .
C10 C11 H10 109.5 . .
C10 C11 H11 109.5 . .
H10 C11 H11 109.5 . .
C10 C11 H12 109.5 . .
H10 C11 H12 109.5 . .
H11 C11 H12 109.5 . .
C14 C15 H16 109.5 . .
C14 C15 H17 109.5 . .
H16 C15 H17 109.5 . .
C14 C15 H18 109.5 . .
H16 C15 H18 109.5 . .
H17 C15 H18 109.5 . .
C19 N10 N9 110.3(5) . .
C19 N10 H21 124.8 . .
N9 N10 H21 124.8 . .
N10 C19 C20 107.8(6) . .
N10 C19 H22 126.1 . .
C20 C19 H22 126.1 . .
C19 C20 C21 105.7(6) . .
C19 C20 H23 127.1 . .
C21 C20 H23 127.1 . .
N9 C21 C20 110.0(6) . .
N9 C21 H24 125 . .
C20 C21 H24 125 . .
O5 C12 O4 127.6(3) . .
O5 C12 C13 117.6(4) . .
O4 C12 C13 114.8(3) . .
C12 C13 H13 109.5 . .
C12 C13 H14 109.5 . .
H13 C13 H14 109.5 . .
C12 C13 H15 109.5 . .
H13 C13 H15 109.5 . .
H14 C13 H15 109.5 . .
N3 C6 C5 109.5(4) . .
N3 C6 H6 125.3 . .
C5 C6 H6 125.3 . .
C6 C5 C4 104.9(3) . .
C6 C5 H5 127.6 . .
C4 C5 H5 127.6 . .
N4 C4 C5 109.3(4) . .
N4 C4 H4 125.3 . .
C5 C4 H4 125.3 . .
N13 C32 C31 178.3(6) . .
C32 C31 H34 109.5 . .
C32 C31 H35 109.5 . .
H34 C31 H35 109.5 . .
C32 C31 H36 109.5 . .
H34 C31 H36 109.5 . .
H35 C31 H36 109.5 . .
C60 C65 C61 120 . .
C60 C65 H40 120 . .
C61 C65 H40 120 . .
C65 C60 C64 120 . .
C65 C60 H41 120 . .
C64 C60 H41 120 . .
C60 C64 C62 120 . .
C60 C64 H42 120 . .
C62 C64 H42 120 . .
C64 C62 C63 120 . .
C64 C62 H43 120 . .
C63 C62 H43 120 . .
C61 C63 C62 120 . .
C61 C63 H44 120 . .
C62 C63 H44 120 . .
C63 C61 C65 120 . .
C63 C61 H45 120 . .
C65 C61 H45 120 . .
C51 C50 C53 120 . .
C51 C50 H46 120 . .
C53 C50 H46 120 . .
C52 C51 C50 120 . .
C52 C51 H47 120 . .
C50 C51 H47 120 . .
C51 C52 C55 120 . .
C51 C52 H48 120 . .
C55 C52 H48 120 . .
C54 C55 C52 120 . .
C54 C55 H49 120 . .
C52 C55 H49 120 . .
C55 C54 C53 120 . .
C55 C54 H50 120 . .
C53 C54 H50 120 . .
C54 C53 C50 120 . .
C54 C53 H51 120 . .
C50 C53 H51 120 . .
F16 P1 F5 124.5(15) . .
F16 P1 F14 83.6(15) . 3_455
F5 P1 F14 133.1(10) . 3_455
F16 P1 F2 143.1(16) . .
F5 P1 F2 88.7(8) . .
F14 P1 F2 60.2(8) 3_455 .
F16 P1 F11 171.0(13) . .
F5 P1 F11 58.3(11) . .
F14 P1 F11 89.0(12) 3_455 .
F2 P1 F11 31.2(13) . .
F16 P1 F3 73.4(9) . .
F5 P1 F3 89.5(7) . .
F14 P1 F3 61.0(8) 3_455 .
F2 P1 F3 93.3(8) . .
F11 P1 F3 98.6(7) . .
F16 P1 F1 102.7(9) . .
F5 P1 F1 93.8(6) . .
F14 P1 F1 117.7(9) 3_455 .
F2 P1 F1 89.1(7) . .
F11 P1 F1 85.1(7) . .
F3 P1 F1 175.9(6) . .
F16 P1 F4 31.0(15) . .
F5 P1 F4 98.4(7) . .
F14 P1 F4 114.5(9) 3_455 .
F2 P1 F4 172.9(9) . .
F11 P1 F4 155.5(14) . .
F3 P1 F4 87.7(7) . .
F1 P1 F4 89.5(6) . .
F16 P1 F13 93.9(14) . .
F5 P1 F13 43.2(10) . .
F14 P1 F13 171.7(9) 3_455 .
F2 P1 F13 122.9(13) . .
F11 P1 F13 92.7(15) . .
F3 P1 F13 110.7(9) . .
F1 P1 F13 70.5(7) . .
F4 P1 F13 63.0(11) . .
F16 P1 F12 96.9(14) . .
F5 P1 F12 116.2(13) . .
F14 P1 F12 93.1(12) 3_455 .
F2 P1 F12 79.3(10) . .
F11 P1 F12 88.5(13) . .
F3 P1 F12 152.8(12) . .
F1 P1 F12 25.0(11) . .
F4 P1 F12 96.7(10) . .
F13 P1 F12 95.0(11) . .
F16 P1 F15 87.7(11) . .
F5 P1 F15 61.7(7) . .
F14 P1 F15 86.1(9) 3_455 .
F2 P1 F15 96.3(6) . .
F11 P1 F15 86.8(8) . .
F3 P1 F15 28.2(8) . .
F1 P1 F15 154.6(7) . .
F4 P1 F15 87.9(5) . .
F13 P1 F15 85.9(8) . .
F12 P1 F15 175.3(11) . .
F16 P1 F6 60.0(13) . .
F5 P1 F6 174.6(8) . .
F14 P1 F6 47.8(7) 3_455 .
F2 P1 F6 88.0(8) . .
F11 P1 F6 117.8(13) . .
F3 P1 F6 94.9(8) . .
F1 P1 F6 81.9(6) . .
F4 P1 F6 84.9(7) . .
F13 P1 F6 136.9(12) . .
F12 P1 F6 59.0(11) . .
F15 P1 F6 122.9(7) . .
F14 F2 P1 58.9(6) 3_455 .
F14 F3 P1 57.1(7) 3_455 .
F14 F6 P1 59.8(6) 3_455 .
F6 F14 P1 72.4(10) 3 3
F6 F14 F2 103.8(15) 3 3
P1 F14 F2 60.8(6) 3 3
F6 F14 F3 113.0(14) 3 3
P1 F14 F3 61.8(6) 3 3
F2 F14 F3 94.1(10) 3 3

loop_
_geom_bond_atom_site_label_1
_geom_bond_atom_site_label_2
_geom_bond_site_symmetry_2
_geom_bond_distance
Co3 O1 . 1.845(2)
Co3 N2 . 1.888(3)
Co3 N4 . 1.900(3)
Co3 O3 . 1.924(2)
Co3 O5 . 1.947(2)
Co3 N11 . 1.962(3)
Co2 O1 . 1.843(2)
Co2 N6 . 1.879(3)
Co2 N3 . 1.888(3)
Co2 O7 . 1.920(3)
Co2 O4 . 1.923(3)
Co2 N9 . 1.948(3)
Co1 O1 . 1.844(2)
Co1 N1 . 1.888(3)
Co1 N5 . 1.890(3)
Co1 O2 . 1.930(2)
Co1 O6 . 1.948(2)
Co1 N7 . 1.967(3)
N4 N3 . 1.341(4)
N4 C4 . 1.350(5)
N3 C6 . 1.353(5)
O7 C14 . 1.255(5)
O6 C14 . 1.268(4)
N8 N7 . 1.349(4)
N8 C16 . 1.349(5)
N8 H38 . 0.86
O2 C10 . 1.258(4)
O3 C10 . 1.275(4)
O4 C12 . 1.271(5)
O5 C12 . 1.261(4)
N11 C24 . 1.329(5)
N11 N12 . 1.341(4)
N12 C22 . 1.349(5)
N12 H37 . 0.86
C22 C23 . 1.368(6)
C22 H25 . 0.93
N7 C18 . 1.339(5)
C18 C17 . 1.390(5)
C18 H39 . 0.93
N1 C3 . 1.336(4)
N1 N2 . 1.355(4)
N2 C1 . 1.344(4)
C1 C2 . 1.387(5)
C1 H1 . 0.93
C2 C3 . 1.380(5)
C2 H2 . 0.93
C3 H3 . 0.93
N5 C9 . 1.336(4)
N5 N6 . 1.370(4)
N6 C7 . 1.351(5)
C8 C7 . 1.372(5)
C8 C9 . 1.394(5)
C8 H8 . 0.93
C9 H9 . 0.93
N9 C21 . 1.326(6)
N9 N10 . 1.347(5)
C23 C24 . 1.397(6)
C23 H26 . 0.93
C24 H27 . 0.93
N13 C32 . 1.154(6)
C14 C15 . 1.522(5)
C16 C17 . 1.365(6)
C16 H19 . 0.93
C17 H20 . 0.93
C7 H7 . 0.93
C10 C11 . 1.497(5)
C11 H10 . 0.96
C11 H11 . 0.96
C11 H12 . 0.96
C15 H16 . 0.96
C15 H17 . 0.96
C15 H18 . 0.96
N10 C19 . 1.345(7)
N10 H21 . 0.86
C19 C20 . 1.347(10)
C19 H22 . 0.93
C20 C21 . 1.391(7)
C20 H23 . 0.93
C21 H24 . 0.93
C12 C13 . 1.506(5)
C13 H13 . 0.96
C13 H14 . 0.96
C13 H15 . 0.96
C6 C5 . 1.370(6)
C6 H6 . 0.93
C5 C4 . 1.384(5)
C5 H5 . 0.93
C4 H4 . 0.93
C32 C31 . 1.468(7)
C31 H34 . 0.96
C31 H35 . 0.96
C31 H36 . 0.96
C65 C60 . 1.39
C65 C61 . 1.39
C65 H40 . 0.93
C60 C64 . 1.39
C60 H41 . 0.93
C64 C62 . 1.39
C64 H42 . 0.93
C62 C63 . 1.39
C62 H43 . 0.93
C63 C61 . 1.39
C63 H44 . 0.93
C61 H45 . 0.93
C50 C51 . 1.39
C50 C53 . 1.39
C50 H46 . 0.93
C51 C52 . 1.39
C51 H47 . 0.93
C52 C55 . 1.39
C52 H48 . 0.93
C55 C54 . 1.39
C55 H49 . 0.93
C54 C53 . 1.39
C54 H50 . 0.93
C53 H51 . 0.93
P1 F16 . 1.475(19)
P1 F5 . 1.497(7)
P1 F14 3_455 1.501(11)
P1 F2 . 1.530(10)
P1 F11 . 1.574(16)
P1 F3 . 1.576(13)
P1 F1 . 1.587(10)
P1 F4 . 1.588(10)
P1 F13 . 1.602(13)
P1 F12 . 1.60(2)
P1 F15 . 1.616(14)
P1 F6 . 1.657(9)
F2 F14 3_455 1.521(19)
F3 F14 3_455 1.564(19)
F6 F14 3_455 1.287(19)
F14 F6 3 1.287(19)
F14 P1 3 1.501(11)
F14 F2 3 1.521(19)
F14 F3 3 1.564(19)

loop_
_geom_torsion_atom_site_label_1
_geom_torsion_atom_site_label_2
_geom_torsion_atom_site_label_3
_geom_torsion_atom_site_label_4
_geom_torsion
_geom_torsion_site_symmetry_4
N6 Co2 O1 Co1 -25.90(15) .
N3 Co2 O1 Co1 -115.67(15) .
O7 Co2 O1 Co1 65.72(14) .
O4 Co2 O1 Co1 153.58(14) .
N9 Co2 O1 Co1 107.8(13) .
N6 Co2 O1 Co3 114.53(15) .
N3 Co2 O1 Co3 24.76(15) .
O7 Co2 O1 Co3 -153.85(14) .
O4 Co2 O1 Co3 -65.99(14) .
N9 Co2 O1 Co3 -111.8(13) .
N1 Co1 O1 Co2 114.77(14) .
N5 Co1 O1 Co2 25.00(15) .
O2 Co1 O1 Co2 -154.20(13) .
O6 Co1 O1 Co2 -65.82(14) .
N7 Co1 O1 Co2 -127.9(13) .
N1 Co1 O1 Co3 -25.63(14) .
N5 Co1 O1 Co3 -115.41(14) .
O2 Co1 O1 Co3 65.40(13) .
O6 Co1 O1 Co3 153.78(13) .
N7 Co1 O1 Co3 91.7(13) .
N2 Co3 O1 Co2 -114.76(14) .
N4 Co3 O1 Co2 -24.84(15) .
O3 Co3 O1 Co2 155.30(13) .
O5 Co3 O1 Co2 66.52(13) .
N11 Co3 O1 Co2 121.6(14) .
N2 Co3 O1 Co1 25.78(15) .
N4 Co3 O1 Co1 115.70(15) .
O3 Co3 O1 Co1 -64.16(14) .
O5 Co3 O1 Co1 -152.94(14) .
N11 Co3 O1 Co1 -97.9(14) .
O1 Co3 N4 N3 14.9(3) .
N2 Co3 N4 N3 105.7(3) .
O3 Co3 N4 N3 -17E1(4) .
O5 Co3 N4 N3 -74.7(3) .
N11 Co3 N4 N3 -162.4(3) .
O1 Co3 N4 C4 -156.1(4) .
N2 Co3 N4 C4 -65.4(4) .
O3 Co3 N4 C4 17(6) .
O5 Co3 N4 C4 114.2(4) .
N11 Co3 N4 C4 26.6(4) .
C4 N4 N3 C6 0.1(4) .
Co3 N4 N3 C6 -173.1(2) .
C4 N4 N3 Co2 172.8(2) .
Co3 N4 N3 Co2 -0.4(3) .
O1 Co2 N3 N4 -14.4(3) .
N6 Co2 N3 N4 -105.1(3) .
O7 Co2 N3 N4 102(5) .
O4 Co2 N3 N4 75.3(3) .
N9 Co2 N3 N4 161.4(3) .
O1 Co2 N3 C6 156.1(4) .
N6 Co2 N3 C6 65.5(4) .
O7 Co2 N3 C6 -88(5) .
O4 Co2 N3 C6 -114.2(4) .
N9 Co2 N3 C6 -28.1(4) .
O1 Co2 O7 C14 -29.3(3) .
N6 Co2 O7 C14 61.4(3) .
N3 Co2 O7 C14 -145(5) .
O4 Co2 O7 C14 -118.9(3) .
N9 Co2 O7 C14 154.8(3) .
O1 Co1 O6 C14 29.2(3) .
N1 Co1 O6 C14 163(9) .
N5 Co1 O6 C14 -61.8(3) .
O2 Co1 O6 C14 119.3(3) .
N7 Co1 O6 C14 -155.3(3) .
O1 Co1 O2 C10 -31.8(3) .
N1 Co1 O2 C10 58.9(3) .
N5 Co1 O2 C10 -18E1(10) .
O6 Co1 O2 C10 -121.7(3) .
N7 Co1 O2 C10 150.4(3) .
O1 Co3 O3 C10 28.4(3) .
N2 Co3 O3 C10 -62.4(3) .
N4 Co3 O3 C10 -145(6) .
O5 Co3 O3 C10 118.0(3) .
N11 Co3 O3 C10 -154.3(3) .
O1 Co2 O4 C12 27.9(3) .
N6 Co2 O4 C12 150(14) .
N3 Co2 O4 C12 -63.2(3) .
O7 Co2 O4 C12 117.5(3) .
N9 Co2 O4 C12 -156.6(3) .
O1 Co3 O5 C12 -29.1(3) .
N2 Co3 O5 C12 -136(5) .
N4 Co3 O5 C12 61.6(3) .
O3 Co3 O5 C12 -119.6(3) .
N11 Co3 O5 C12 154.9(3) .
O1 Co3 N11 C24 -107.8(14) .
N2 Co3 N11 C24 128.6(3) .
N4 Co3 N11 C24 38.6(3) .
O3 Co3 N11 C24 -141.6(3) .
O5 Co3 N11 C24 -52.7(3) .
O1 Co3 N11 N12 68.7(15) .
N2 Co3 N11 N12 -54.9(3) .
N4 Co3 N11 N12 -144.9(3) .
O3 Co3 N11 N12 34.9(3) .
O5 Co3 N11 N12 123.9(3) .
C24 N11 N12 C22 -0.3(4) .
Co3 N11 N12 C22 -177.5(2) .
N11 N12 C22 C23 0.2(4) .
C16 N8 N7 C18 0.1(4) .
C16 N8 N7 Co1 175.4(2) .
O1 Co1 N7 C18 112.6(13) .
N1 Co1 N7 C18 -130.1(3) .
N5 Co1 N7 C18 -40.2(3) .
O2 Co1 N7 C18 139.0(3) .
O6 Co1 N7 C18 50.5(3) .
O1 Co1 N7 N8 -61.3(14) .
N1 Co1 N7 N8 56.1(3) .
N5 Co1 N7 N8 145.9(2) .
O2 Co1 N7 N8 -34.8(2) .
O6 Co1 N7 N8 -123.4(2) .
N8 N7 C18 C17 -0.3(4) .
Co1 N7 C18 C17 -174.9(3) .
O1 Co1 N1 C3 -159.2(3) .
N5 Co1 N1 C3 -68.2(3) .
O2 Co1 N1 C3 110.7(3) .
O6 Co1 N1 C3 67(9) .
N7 Co1 N1 C3 25.3(3) .
O1 Co1 N1 N2 14.9(2) .
N5 Co1 N1 N2 105.9(2) .
O2 Co1 N1 N2 -75.3(2) .
O6 Co1 N1 N2 -118(9) .
N7 Co1 N1 N2 -160.6(2) .
C3 N1 N2 C1 -0.1(4) .
Co1 N1 N2 C1 -175.6(2) .
C3 N1 N2 Co3 175.8(2) .
Co1 N1 N2 Co3 0.3(3) .
O1 Co3 N2 C1 159.3(3) .
N4 Co3 N2 C1 68.6(4) .
O3 Co3 N2 C1 -110.2(4) .
O5 Co3 N2 C1 -94(5) .
N11 Co3 N2 C1 -24.7(4) .
O1 Co3 N2 N1 -15.4(2) .
N4 Co3 N2 N1 -106.1(3) .
O3 Co3 N2 N1 75.1(2) .
O5 Co3 N2 N1 91(5) .
N11 Co3 N2 N1 160.6(2) .
N1 N2 C1 C2 -0.6(4) .
Co3 N2 C1 C2 -175.7(3) .
N2 C1 C2 C3 1.1(4) .
N2 N1 C3 C2 0.8(4) .
Co1 N1 C3 C2 175.3(2) .
C1 C2 C3 N1 -1.2(4) .
O1 Co1 N5 C9 156.7(3) .
N1 Co1 N5 C9 66.0(3) .
O2 Co1 N5 C9 -60(5) .
O6 Co1 N5 C9 -113.4(3) .
N7 Co1 N5 C9 -25.6(4) .
O1 Co1 N5 N6 -13.2(3) .
N1 Co1 N5 N6 -103.9(3) .
O2 Co1 N5 N6 131(5) .
O6 Co1 N5 N6 76.7(3) .
N7 Co1 N5 N6 164.5(2) .
C9 N5 N6 C7 0.8(4) .
Co1 N5 N6 C7 173.1(3) .
C9 N5 N6 Co2 -174.7(2) .
Co1 N5 N6 Co2 -2.5(3) .
O1 Co2 N6 C7 -157.4(4) .
N3 Co2 N6 C7 -66.3(4) .
O7 Co2 N6 C7 113.0(4) .
O4 Co2 N6 C7 80(14) .
N9 Co2 N6 C7 27.1(4) .
O1 Co2 N6 N5 16.7(3) .
N3 Co2 N6 N5 107.7(3) .
O7 Co2 N6 N5 -73.0(3) .
O4 Co2 N6 N5 -106(14) .
N9 Co2 N6 N5 -158.9(3) .
N6 N5 C9 C8 -1.3(4) .
Co1 N5 C9 C8 -171.8(3) .
C7 C8 C9 N5 1.2(4) .
O1 Co2 N9 C21 -86.4(14) .
N6 Co2 N9 C21 47.1(4) .
N3 Co2 N9 C21 137.1(4) .
O7 Co2 N9 C21 -44.2(4) .
O4 Co2 N9 C21 -132.4(4) .
O1 Co2 N9 N10 85.9(14) .
N6 Co2 N9 N10 -140.5(3) .
N3 Co2 N9 N10 -50.5(3) .
O7 Co2 N9 N10 128.2(3) .
O4 Co2 N9 N10 40.0(3) .
N12 C22 C23 C24 -0.1(4) .
N12 N11 C24 C23 0.2(4) .
Co3 N11 C24 C23 177.2(3) .
C22 C23 C24 N11 -0.1(4) .
Co2 O7 C14 O6 -1.0(6) .
Co2 O7 C14 C15 179.2(3) .
Co1 O6 C14 O7 1.1(6) .
Co1 O6 C14 C15 -179.2(3) .
N7 N8 C16 C17 0.3(4) .
N8 C16 C17 C18 -0.4(4) .
N7 C18 C17 C16 0.5(4) .
N5 N6 C7 C8 -0.1(4) .
Co2 N6 C7 C8 174.4(3) .
C9 C8 C7 N6 -0.7(5) .
Co1 O2 C10 O3 2.3(5) .
Co1 O2 C10 C11 -179.5(2) .
Co3 O3 C10 O2 -0.1(5) .
Co3 O3 C10 C11 -178.3(2) .
C21 N9 N10 C19 -1.4(6) .
Co2 N9 N10 C19 -175.3(4) .
N9 N10 C19 C20 1.0(7) .
N10 C19 C20 C21 -0.2(7) .
N10 N9 C21 C20 1.3(5) .
Co2 N9 C21 C20 174.7(3) .
C19 C20 C21 N9 -0.7(6) .
Co3 O5 C12 O4 -2.8(6) .
Co3 O5 C12 C13 175.0(3) .
Co2 O4 C12 O5 3.7(6) .
Co2 O4 C12 C13 -174.2(3) .
N4 N3 C6 C5 -0.3(4) .
Co2 N3 C6 C5 -171.5(3) .
N3 C6 C5 C4 0.4(5) .
N3 N4 C4 C5 0.2(4) .
Co3 N4 C4 C5 171.8(3) .
C6 C5 C4 N4 -0.3(5) .
C61 C65 C60 C64 0 .
C65 C60 C64 C62 0 .
C60 C64 C62 C63 0 .
C64 C62 C63 C61 0 .
C62 C63 C61 C65 0 .
C60 C65 C61 C63 0 .
C53 C50 C51 C52 0 .
C50 C51 C52 C55 0 .
C51 C52 C55 C54 0 .
C52 C55 C54 C53 0 .
C55 C54 C53 C50 0 .
C51 C50 C53 C54 0 .
F16 P1 F2 F14 -13(2) 3_455
F5 P1 F2 F14 143.2(11) 3_455
F11 P1 F2 F14 155(2) 3_455
F3 P1 F2 F14 53.7(10) 3_455
F1 P1 F2 F14 -123.0(11) 3_455
F4 P1 F2 F14 -44(6) 3_455
F13 P1 F2 F14 171.0(12) 3_455
F12 P1 F2 F14 -99.9(14) 3_455
F15 P1 F2 F14 81.9(11) 3_455
F6 P1 F2 F14 -41.0(10) 3_455
F16 P1 F3 F14 91.8(16) 3_455
F5 P1 F3 F14 -141.8(10) 3_455
F2 P1 F3 F14 -53.1(9) 3_455
F11 P1 F3 F14 -84.0(13) 3_455
F1 P1 F3 F14 73(12) 3_455
F4 P1 F3 F14 119.8(11) 3_455
F13 P1 F3 F14 179.8(14) 3_455
F12 P1 F3 F14 20(3) 3_455
F15 P1 F3 F14 -150(2) 3_455
F6 P1 F3 F14 35.1(9) 3_455
F16 P1 F6 F14 -110.5(17) 3_455
F5 P1 F6 F14 102(7) 3_455
F2 P1 F6 F14 50.3(11) 3_455
F11 P1 F6 F14 59.6(13) 3_455
F3 P1 F6 F14 -42.8(11) 3_455
F1 P1 F6 F14 139.7(12) 3_455
F4 P1 F6 F14 -130.0(12) 3_455
F13 P1 F6 F14 -170.4(14) 3_455
F12 P1 F6 F14 129.0(15) 3_455
F15 P1 F6 F14 -45.9(13) 3_455

loop_
_platon_squeeze_void_nr
_platon_squeeze_void_average_x
_platon_squeeze_void_average_y
_platon_squeeze_void_average_z
_platon_squeeze_void_volume
_platon_squeeze_void_count_electrons
_platon_squeeze_void_content
1 0.000 0.000 0.000 487 247 ' '
2 0.000 0.500 0.500 487 248 ' '
3 0.500 0.500 0.000 487 247 ' '
4 0.500 0.000 0.500 487 248 ' '
